data_7228849
loop_
_publ_author_name
'Jiang, Jianqiao'
'Mei, Dajiang'
'Gong, Pifu'
'Lin, Zheshuai'
'Zhong, Junbo'
'Wu, Yuandong'

_publ_section_title
;
 Wide band gap design of new chalcogenide compounds: KSrPS4 and CsBaAsS4
;
_journal_issue 60
_journal_name_full 'RSC Adv.'
_journal_page_first 38044
_journal_paper_doi 10.1039/C7RA01142C
_journal_volume 7
_journal_year 2017
_chemical_formula_sum 'K P S4 Sr'
_chemical_formula_weight 285.93
_chemical_name_systematic
;
 ?
;
_space_group_IT_number 62
_symmetry_space_group_name_Hall '-P 2ac 2n'
_symmetry_space_group_name_H-M 'P n m a'
_atom_sites_solution_hydrogens geom
_atom_sites_solution_primary direct
_atom_sites_solution_secondary difmap
_audit_creation_method SHELXL-97
_audit_update_record
;
2016-09-01 deposited with the CCDC.
2017-07-19 downloaded from the CCDC.
;
_cell_angle_alpha 90.00
_cell_angle_beta 90.00
_cell_angle_gamma 90.00
_cell_formula_units_Z 4
_cell_length_a 16.8214(9)
_cell_length_b 6.6274(5)
_cell_length_c 6.5585(4)
_cell_measurement_temperature 220(2)
_cell_volume 731.16(8)
_computing_structure_refinement 'SHELXL-97 (Sheldrick, 1997)'
_diffrn_ambient_temperature 220(2)
_diffrn_measured_fraction_theta_full 0.990
_diffrn_measured_fraction_theta_max 0.990
_diffrn_radiation_monochromator graphite
_diffrn_radiation_source 'fine-focus sealed tube'
_diffrn_radiation_type MoK\a
_diffrn_radiation_wavelength 0.71073
_diffrn_reflns_av_R_equivalents 0.0478
_diffrn_reflns_av_sigmaI/netI 0.0244
_diffrn_reflns_limit_h_max 22
_diffrn_reflns_limit_h_min -21
_diffrn_reflns_limit_k_max 8
_diffrn_reflns_limit_k_min -8
_diffrn_reflns_limit_l_max 8
_diffrn_reflns_limit_l_min -8
_diffrn_reflns_number 6733
_diffrn_reflns_theta_full 28.08
_diffrn_reflns_theta_max 28.08
_diffrn_reflns_theta_min 2.42
_exptl_absorpt_coefficient_mu 9.184
_exptl_absorpt_correction_T_max 0.6763
_exptl_absorpt_correction_T_min 0.3436
_exptl_absorpt_correction_type none
_exptl_crystal_density_diffrn 2.598
_exptl_crystal_density_method 'not measured'
_exptl_crystal_F_000 544
_exptl_crystal_size_max 0.15
_exptl_crystal_size_mid 0.10
_exptl_crystal_size_min 0.05
_refine_diff_density_max 1.098
_refine_diff_density_min -0.760
_refine_diff_density_rms 0.189
_refine_ls_extinction_coef 0.0146(15)
_refine_ls_extinction_expression Fc^*^=kFc[1+0.001xFc^2^\l^3^/sin(2\q)]^-1/4^
_refine_ls_extinction_method SHELXL
_refine_ls_goodness_of_fit_ref 1.077
_refine_ls_hydrogen_treatment mixed
_refine_ls_matrix_type full
_refine_ls_number_parameters 41
_refine_ls_number_reflns 963
_refine_ls_number_restraints 0
_refine_ls_restrained_S_all 1.077
_refine_ls_R_factor_all 0.0326
_refine_ls_R_factor_gt 0.0292
_refine_ls_shift/su_max 0.001
_refine_ls_shift/su_mean 0.000
_refine_ls_structure_factor_coef Fsqd
_refine_ls_weighting_details 'calc w=1/[\s^2^(Fo^2^)+(0.0525P)^2^+0.3529P] where P=(Fo^2^+2Fc^2^)/3'
_refine_ls_weighting_scheme calc
_refine_ls_wR_factor_gt 0.0749
_refine_ls_wR_factor_ref 0.0770
_reflns_number_gt 873
_reflns_number_total 963
_reflns_threshold_expression >2sigma(I)
_cod_data_source_file c7ra01142c2.cif
_cod_data_source_block pnma_CCDC1
_cod_database_code 7228849

loop_
_symmetry_equiv_pos_as_xyz
'x, y, z'
'-x+1/2, -y, z+1/2'
'-x, y+1/2, -z'
'x+1/2, -y+1/2, -z+1/2'
'-x, -y, -z'
'x-1/2, y, -z-1/2'
'x, -y-1/2, z'
'-x-1/2, y-1/2, z-1/2'

loop_
_atom_site_label
_atom_site_type_symbol
_atom_site_fract_x
_atom_site_fract_y
_atom_site_fract_z
_atom_site_U_iso_or_equiv
_atom_site_adp_type
_atom_site_occupancy
_atom_site_symmetry_multiplicity
_atom_site_calc_flag
_atom_site_refinement_flags
Sr1 Sr 0.47892(2) 0.2500 0.29131(6) 0.01547(16) Uani 1 2 d S
K1 K 0.21155(6) 0.2500 0.4845(2) 0.0338(3) Uani 1 2 d S
P1 P 0.40165(6) 0.2500 0.77873(17) 0.0135(2) Uani 1 2 d S
S1 S 0.33270(6) 0.2500 0.0315(2) 0.0251(3) Uani 1 2 d S
S2 S 0.47908(6) -0.2500 0.1572(2) 0.0248(3) Uani 1 2 d S
S3 S 0.37819(4) 0.00354(9) 0.60294(14) 0.0213(2) Uani 1 1 d .

loop_
_atom_site_aniso_label
_atom_site_aniso_U_11
_atom_site_aniso_U_22
_atom_site_aniso_U_33
_atom_site_aniso_U_23
_atom_site_aniso_U_13
_atom_site_aniso_U_12
Sr1 0.0154(2) 0.0173(2) 0.0137(3) 0.000 0.00178(13) 0.000
K1 0.0233(5) 0.0217(5) 0.0564(8) 0.000 -0.0112(5) 0.000
P1 0.0127(5) 0.0079(4) 0.0197(6) 0.000 0.0008(4) 0.000
S1 0.0193(5) 0.0225(5) 0.0335(7) 0.000 0.0129(4) 0.000
S2 0.0124(5) 0.0369(6) 0.0250(6) 0.000 0.0029(4) 0.000
S3 0.0223(4) 0.0090(3) 0.0325(5) -0.0033(3) -0.0057(3) 0.0008(2)

loop_
_atom_type_symbol
_atom_type_description
_atom_type_scat_dispersion_real
_atom_type_scat_dispersion_imag
_atom_type_scat_source
P P 0.1023 0.0942 'International Tables Vol C Tables 4.2.6.8 and 6.1.1.4'
S S 0.1246 0.1234 'International Tables Vol C Tables 4.2.6.8 and 6.1.1.4'
K K 0.2009 0.2494 'International Tables Vol C Tables 4.2.6.8 and 6.1.1.4'
Sr Sr -1.5307 3.2498 'International Tables Vol C Tables 4.2.6.8 and 6.1.1.4'

loop_
_geom_angle_atom_site_label_1
_geom_angle_atom_site_label_2
_geom_angle_atom_site_label_3
_geom_angle
_geom_angle_site_symmetry_1
_geom_angle_site_symmetry_3
S1 Sr1 S3 141.877(18) . 3_656
S1 Sr1 S3 141.877(18) . 5_656
S3 Sr1 S3 67.78(3) 3_656 5_656
S1 Sr1 S2 68.79(3) . 5_655
S3 Sr1 S2 92.15(2) 3_656 5_655
S3 Sr1 S2 92.15(2) 5_656 5_655
S1 Sr1 S3 85.79(2) . 7_565
S3 Sr1 S3 89.45(2) 3_656 7_565
S3 Sr1 S3 125.088(17) 5_656 7_565
S2 Sr1 S3 139.86(2) 5_655 7_565
S1 Sr1 S3 85.79(2) . .
S3 Sr1 S3 125.088(17) 3_656 .
S3 Sr1 S3 89.45(2) 5_656 .
S2 Sr1 S3 139.86(2) 5_655 .
S3 Sr1 S3 63.21(3) 7_565 .
S1 Sr1 S2 81.64(2) . .
S3 Sr1 S2 126.68(2) 3_656 .
S3 Sr1 S2 61.28(2) 5_656 .
S2 Sr1 S2 75.54(2) 5_655 .
S3 Sr1 S2 132.47(2) 7_565 .
S3 Sr1 S2 70.26(2) . .
S1 Sr1 S2 81.64(2) . 1_565
S3 Sr1 S2 61.28(2) 3_656 1_565
S3 Sr1 S2 126.68(2) 5_656 1_565
S2 Sr1 S2 75.54(2) 5_655 1_565
S3 Sr1 S2 70.26(2) 7_565 1_565
S3 Sr1 S2 132.47(2) . 1_565
S2 Sr1 S2 150.26(5) . 1_565
S1 Sr1 P1 102.59(3) . .
S3 Sr1 P1 95.00(2) 3_656 .
S3 Sr1 P1 95.00(2) 5_656 .
S2 Sr1 P1 171.38(3) 5_655 .
S3 Sr1 P1 35.695(16) 7_565 .
S3 Sr1 P1 35.695(16) . .
S2 Sr1 P1 103.77(2) . .
S2 Sr1 P1 103.77(2) 1_565 .
S1 Sr1 P1 34.15(3) . 1_554
S3 Sr1 P1 120.15(2) 3_656 1_554
S3 Sr1 P1 120.15(2) 5_656 1_554
S2 Sr1 P1 34.64(2) 5_655 1_554
S3 Sr1 P1 114.55(2) 7_565 1_554
S3 Sr1 P1 114.55(2) . 1_554
S2 Sr1 P1 76.17(2) . 1_554
S2 Sr1 P1 76.17(2) 1_565 1_554
P1 Sr1 P1 136.74(3) . 1_554
S1 Sr1 K1 120.48(3) . 6_656
S3 Sr1 K1 51.14(2) 3_656 6_656
S3 Sr1 K1 51.14(2) 5_656 6_656
S2 Sr1 K1 51.68(3) 5_655 6_656
S3 Sr1 K1 140.223(18) 7_565 6_656
S3 Sr1 K1 140.223(18) . 6_656
S2 Sr1 K1 83.776(18) . 6_656
S2 Sr1 K1 83.776(18) 1_565 6_656
P1 Sr1 K1 136.94(3) . 6_656
P1 Sr1 K1 86.33(3) 1_554 6_656
S1 Sr1 Sr1 119.450(14) . 5_666
S3 Sr1 Sr1 45.685(17) 3_656 5_666
S3 Sr1 Sr1 98.607(19) 5_656 5_666
S2 Sr1 Sr1 124.958(12) 5_655 5_666
S3 Sr1 Sr1 43.770(14) 7_565 5_666
S3 Sr1 Sr1 94.307(19) . 5_666
S2 Sr1 Sr1 153.68(3) . 5_666
S2 Sr1 Sr1 54.96(2) 1_565 5_666
P1 Sr1 Sr1 58.616(12) . 5_666
P1 Sr1 Sr1 130.151(8) 1_554 5_666
K1 Sr1 Sr1 96.655(16) 6_656 5_666
S3 K1 S3 58.63(3) 7_565 .
S3 K1 S3 142.48(5) 7_565 2_554
S3 K1 S3 107.76(2) . 2_554
S3 K1 S3 107.76(3) 7_565 8_665
S3 K1 S3 142.48(5) . 8_665
S3 K1 S3 59.79(3) 2_554 8_665
S3 K1 S2 135.63(4) 7_565 2
S3 K1 S2 135.63(4) . 2
S3 K1 S2 79.92(3) 2_554 2
S3 K1 S2 79.92(3) 8_665 2
S3 K1 S1 129.65(3) 7_565 2
S3 K1 S1 71.73(2) . 2
S3 K1 S1 59.01(3) 2_554 2
S3 K1 S1 116.98(4) 8_665 2
S2 K1 S1 76.35(3) 2 2
S3 K1 S1 71.73(2) 7_565 2_565
S3 K1 S1 129.65(3) . 2_565
S3 K1 S1 116.98(4) 2_554 2_565
S3 K1 S1 59.01(3) 8_665 2_565
S2 K1 S1 76.35(3) 2 2_565
S1 K1 S1 152.67(5) 2 2_565
S3 K1 S1 73.54(3) 7_565 .
S3 K1 S1 73.54(3) . .
S3 K1 S1 68.97(3) 2_554 .
S3 K1 S1 68.97(3) 8_665 .
S2 K1 S1 143.90(5) 2 .
S1 K1 S1 101.42(3) 2 .
S1 K1 S1 101.42(3) 2_565 .
S3 K1 P1 32.889(17) 7_565 .
S3 K1 P1 32.889(17) . .
S3 K1 P1 140.08(3) 2_554 .
S3 K1 P1 140.08(3) 8_665 .
S2 K1 P1 129.44(5) 2 .
S1 K1 P1 98.06(3) 2 .
S1 K1 P1 98.06(3) 2_565 .
S1 K1 P1 86.66(4) . .
S3 K1 Sr1 149.363(19) 7_565 6_556
S3 K1 Sr1 149.363(19) . 6_556
S3 K1 Sr1 44.115(17) 2_554 6_556
S3 K1 Sr1 44.115(17) 8_665 6_556
S2 K1 Sr1 44.26(3) 2 6_556
S1 K1 Sr1 80.78(2) 2 6_556
S1 K1 Sr1 80.78(2) 2_565 6_556
S1 K1 Sr1 99.64(4) . 6_556
P1 K1 Sr1 173.70(4) . 6_556
S3 K1 Sr1 41.785(19) 7_565 .
S3 K1 Sr1 41.785(19) . .
S3 K1 Sr1 103.28(3) 2_554 .
S3 K1 Sr1 103.28(3) 8_665 .
S2 K1 Sr1 176.28(4) 2 .
S1 K1 Sr1 103.57(3) 2 .
S1 K1 Sr1 103.57(3) 2_565 .
S1 K1 Sr1 39.82(2) . .
P1 K1 Sr1 46.84(2) . .
Sr1 K1 Sr1 139.46(3) 6_556 .
S3 K1 K1 44.12(2) 7_565 2_565
S3 K1 K1 87.30(3) . 2_565
S3 K1 K1 164.63(3) 2_554 2_565
S3 K1 K1 106.350(19) 8_665 2_565
S2 K1 K1 91.51(3) 2 2_565
S1 K1 K1 131.50(3) 2 2_565
S1 K1 K1 48.05(3) 2_565 2_565
S1 K1 K1 114.06(3) . 2_565
P1 K1 K1 54.61(2) . 2_565
Sr1 K1 K1 121.81(3) 6_556 2_565
Sr1 K1 K1 85.78(3) . 2_565
S1 P1 S3 110.64(4) 1_556 .
S1 P1 S3 110.64(4) 1_556 7_565
S3 P1 S3 106.55(7) . 7_565
S1 P1 S2 113.14(7) 1_556 5_656
S3 P1 S2 107.79(4) . 5_656
S3 P1 S2 107.79(4) 7_565 5_656
S1 P1 Sr1 167.15(6) 1_556 .
S3 P1 Sr1 63.18(4) . .
S3 P1 Sr1 63.18(4) 7_565 .
S2 P1 Sr1 79.71(5) 5_656 .
S1 P1 Sr1 56.11(4) 1_556 1_556
S3 P1 Sr1 126.69(3) . 1_556
S3 P1 Sr1 126.69(3) 7_565 1_556
S2 P1 Sr1 57.03(5) 5_656 1_556
Sr1 P1 Sr1 136.74(3) . 1_556
S1 P1 K1 86.13(5) 1_556 .
S3 P1 K1 62.74(3) . .
S3 P1 K1 62.74(3) 7_565 .
S2 P1 K1 160.73(6) 5_656 .
Sr1 P1 K1 81.02(3) . .
Sr1 P1 K1 142.25(4) 1_556 .
P1 S1 Sr1 89.74(5) 1_554 .
P1 S1 K1 92.93(3) 1_554 2_554
Sr1 S1 K1 103.35(3) . 2_554
P1 S1 K1 92.93(3) 1_554 2_564
Sr1 S1 K1 103.35(3) . 2_564
K1 S1 K1 152.67(5) 2_554 2_564
P1 S1 K1 179.47(7) 1_554 .
Sr1 S1 K1 89.74(4) . .
K1 S1 K1 87.20(3) 2_554 .
K1 S1 K1 87.20(3) 2_564 .
P1 S2 Sr1 88.33(5) 5_656 5_655
P1 S2 K1 172.38(7) 5_656 2_554
Sr1 S2 K1 84.06(4) 5_655 2_554
P1 S2 Sr1 87.03(2) 5_656 .
Sr1 S2 Sr1 104.46(2) 5_655 .
K1 S2 Sr1 94.858(18) 2_554 .
P1 S2 Sr1 87.03(2) 5_656 1_545
Sr1 S2 Sr1 104.46(2) 5_655 1_545
K1 S2 Sr1 94.858(18) 2_554 1_545
Sr1 S2 Sr1 150.26(5) . 1_545
P1 S3 Sr1 99.34(4) . 5_656
P1 S3 Sr1 81.12(3) . .
Sr1 S3 Sr1 90.55(2) 5_656 .
P1 S3 K1 84.37(4) . .
Sr1 S3 K1 175.40(3) 5_656 .
Sr1 S3 K1 92.72(3) . .
P1 S3 K1 93.80(4) . 2
Sr1 S3 K1 84.74(3) 5_656 2
Sr1 S3 K1 172.45(3) . 2
K1 S3 K1 92.33(2) . 2

loop_
_geom_bond_atom_site_label_1
_geom_bond_atom_site_label_2
_geom_bond_distance
_geom_bond_site_symmetry_2
Sr1 S1 2.9921(13) .
Sr1 S3 3.0136(7) 3_656
Sr1 S3 3.0136(7) 5_656
Sr1 S2 3.0251(14) 5_655
Sr1 S3 3.1171(9) 7_565
Sr1 S3 3.1171(9) .
Sr1 S2 3.4285(4) .
Sr1 S2 3.4285(4) 1_565
Sr1 P1 3.4508(11) .
Sr1 P1 3.6043(11) 1_554
Sr1 K1 4.3111(11) 6_656
Sr1 Sr1 4.3562(5) 5_666
K1 S3 3.3360(11) 7_565
K1 S3 3.3360(11) .
K1 S3 3.3712(13) 2_554
K1 S3 3.3712(13) 8_665
K1 S2 3.4008(15) 2
K1 S1 3.4102(5) 2
K1 S1 3.4102(5) 2_565
K1 S1 3.6027(18) .
K1 P1 3.7349(15) .
K1 Sr1 4.3111(11) 6_556
K1 K1 4.8381(6) 2_565
P1 S1 2.0234(15) 1_556
P1 S3 2.0379(10) .
P1 S3 2.0379(10) 7_565
P1 S2 2.0498(14) 5_656
P1 Sr1 3.6043(11) 1_556
S1 P1 2.0234(15) 1_554
S1 K1 3.4102(5) 2_554
S1 K1 3.4102(5) 2_564
S2 P1 2.0498(14) 5_656
S2 Sr1 3.0251(14) 5_655
S2 K1 3.4008(15) 2_554
S2 Sr1 3.4285(4) 1_545
S3 Sr1 3.0136(7) 5_656
S3 K1 3.3712(13) 2
